data_4101825
loop_
_publ_author_name
'Omar K. Farha'
'Christos D. Malliakas'
'Mercouri G. Kanatzidis'
'Joseph T. Hupp'

_publ_contact_author 'Joseph T. Hupp'
_publ_contact_author_email j-hupp@northwestern.edu
_publ_section_title
;
 Control over Catenation in Metal-Organic Frameworks via Rational Design
 of the Organic Building Block
;
_journal_name_full 'Journal of the American Chemical Society'
_journal_page_first 950
_journal_page_last 952
_journal_paper_doi 10.1021/ja909519e
_journal_volume 132
_journal_year 2010
_chemical_formula_moiety 'C22 H13 N2 O4 Zn'
_chemical_formula_sum 'C22 H13 N2 O4 Zn'
_chemical_formula_weight 434.71
_chemical_name_systematic
; 
 ? 
;
_space_group_IT_number 26
_symmetry_cell_setting orthorhombic
_symmetry_space_group_name_Hall 'P 2c -2'
_symmetry_space_group_name_H-M 'P m c 21'
_atom_sites_solution_hydrogens geom
_atom_sites_solution_primary direct
_atom_sites_solution_secondary difmap
_audit_creation_method SHELXL-97
_cell_angle_alpha 90.00
_cell_angle_beta 90.00
_cell_angle_gamma 90.00
_cell_formula_units_Z 4
_cell_length_a 15.6540(10)
_cell_length_b 15.9467(11)
_cell_length_c 11.6268(8)
_cell_measurement_reflns_used 9943
_cell_measurement_temperature 100(2)
_cell_volume 2902.4(3)
_computing_cell_refinement 'SAINT V7.23A (Bruker, 2005)'
_computing_data_collection 'APEX2 V2.1-4 (Bruker, 2007)'
_computing_data_reduction 'Bruker SAINT'
_computing_molecular_graphics 'Bruker SHELXTL'
_computing_publication_material 'Bruker SHELXTL'
_computing_structure_refinement 'SHELXL-97 (Sheldrick, 1997)'
_computing_structure_solution 'SHELXS-97 (Sheldrick, 1990)'
_diffrn_ambient_temperature 100(2)
_diffrn_measured_fraction_theta_full 0.941
_diffrn_measured_fraction_theta_max 0.941
_diffrn_measurement_device_type 'Bruker APEX-II CCD'
_diffrn_measurement_method '\f scans'
_diffrn_radiation_monochromator diamond
_diffrn_radiation_source synchrotron
_diffrn_radiation_wavelength 0.41823
_diffrn_reflns_av_R_equivalents 0.0524
_diffrn_reflns_av_sigmaI/netI 0.0458
_diffrn_reflns_limit_h_max 10
_diffrn_reflns_limit_h_min -18
_diffrn_reflns_limit_k_max 18
_diffrn_reflns_limit_k_min -19
_diffrn_reflns_limit_l_max 13
_diffrn_reflns_limit_l_min -14
_diffrn_reflns_number 23992
_diffrn_reflns_theta_full 14.69
_diffrn_reflns_theta_max 14.69
_diffrn_reflns_theta_min 5.42
_exptl_absorpt_coefficient_mu 0.191
_exptl_absorpt_correction_T_max 0.744
_exptl_absorpt_correction_T_min 0.636
_exptl_absorpt_correction_type multi-scan
_exptl_absorpt_process_details 'SADABS (Bruker)'
_exptl_crystal_density_diffrn 0.995
_exptl_crystal_density_method 'not measured'
_exptl_crystal_F_000 884
_platon_squeeze_details
;
;
_refine_diff_density_max 1.297
_refine_diff_density_min -1.205
_refine_diff_density_rms 0.167
_refine_ls_abs_structure_details 'Flack H D (1983), Acta Cryst. A39, 876-881'
_refine_ls_abs_structure_Flack 0.0(10)
_refine_ls_extinction_method none
_refine_ls_goodness_of_fit_ref 0.837
_refine_ls_hydrogen_treatment constr
_refine_ls_matrix_type full
_refine_ls_number_parameters 290
_refine_ls_number_reflns 5138
_refine_ls_number_restraints 258
_refine_ls_restrained_S_all 0.842
_refine_ls_R_factor_all 0.0908
_refine_ls_R_factor_gt 0.0802
_refine_ls_shift/su_max 0.001
_refine_ls_shift/su_mean 0.000
_refine_ls_structure_factor_coef Fsqd
_refine_ls_weighting_details 'calc w=1/[\s^2^(Fo^2^)+(0.1529P)^2^+28.6768P] where P=(Fo^2^+2Fc^2^)/3'
_refine_ls_weighting_scheme calc
_refine_ls_wR_factor_gt 0.2087
_refine_ls_wR_factor_ref 0.2204
_reflns_number_gt 4227
_reflns_number_total 5138
_reflns_threshold_expression >2sigma(I)
_cod_data_source_file ja909519e_si_004.cif
_cod_data_source_block 13
_cod_database_code 4101825

loop_
_symmetry_equiv_pos_as_xyz
'x, y, z'
'-x, -y, z+1/2'
'x, -y, z+1/2'
'-x, y, z'

loop_
_atom_site_label
_atom_site_type_symbol
_atom_site_fract_x
_atom_site_fract_y
_atom_site_fract_z
_atom_site_U_iso_or_equiv
_atom_site_adp_type
_atom_site_occupancy
_atom_site_symmetry_multiplicity
_atom_site_calc_flag
_atom_site_refinement_flags
_atom_site_disorder_assembly
_atom_site_disorder_group
Zn1 Zn 0.0000 0.42024(5) 0.85803(14) 0.0082(3) Uani 1 2 d SU . .
Zn2 Zn 0.0000 0.23809(5) 0.85703(13) 0.0098(3) Uani 1 2 d SU . .
O1 O 0.0994(4) 0.3963(4) 0.7508(5) 0.0220(14) Uani 1 1 d U . .
O2 O 0.0830(4) 0.3984(4) 0.9947(5) 0.0260(14) Uani 1 1 d U . .
O3 O 0.1022(4) 0.2624(4) 0.7583(6) 0.0304(15) Uani 1 1 d U . .
O4 O 0.0784(4) 0.2590(4) 0.9983(5) 0.0267(13) Uani 1 1 d U . .
N1 N 0.0000 0.5470(3) 0.8574(8) 0.0058(11) Uani 1 2 d SDU . .
N2 N 0.0000 0.8109(4) 0.8338(10) 0.062(4) Uani 1 2 d SDU . .
N3 N 0.0000 1.1140(5) 0.8727(10) 0.029(2) Uani 1 2 d SDU . .
N4 N 0.0000 0.8512(6) 0.9217(11) 0.083(5) Uani 1 2 d SDU . .
C1 C 0.0000 0.9405(7) 0.9013(9) 0.035(3) Uani 1 2 d SDU . .
C2 C 0.1950(7) 0.3271(5) 1.0836(10) 0.021(2) Uani 1 1 d U . .
C3 C 0.1214(6) 0.3241(5) 1.0086(8) 0.0133(19) Uani 1 1 d U . .
C4 C 0.1982(6) 0.3256(5) 0.6268(8) 0.011(2) Uani 1 1 d U . .
C5 C 0.1188(6) 0.3327(4) 0.7071(8) 0.0090(18) Uani 1 1 d U . .
C6 C 0.3441(6) 0.3229(5) 0.4847(8) 0.0121(19) Uani 1 1 d U . .
C7 C 0.0000 0.6735(4) 0.7514(7) 0.015(3) Uani 1 2 d SDU . .
H7 H 0.0000 0.6998 0.6800 0.018 Uiso 1 2 calc SR . .
C8 C 0.3379(7) 0.3177(6) 0.2244(9) 0.021(2) Uani 1 1 d U . .
C9 C 0.0000 0.5922(5) 0.9553(8) 0.019(3) Uani 1 2 d SDU . .
H9 H 0.0000 0.5644 1.0257 0.023 Uiso 1 2 calc SR . .
C10 C 0.0000 0.5888(5) 0.7582(8) 0.020(3) Uani 1 2 d SDU . .
H10 H 0.0000 0.5582 0.6901 0.024 Uiso 1 2 calc SR . .
C11 C 0.4205(7) 0.3197(6) 0.2916(8) 0.018(2) Uani 1 1 d U . .
C12 C 0.4221(7) 0.3149(6) 0.4101(8) 0.020(2) Uani 1 1 d U . .
C13 C 0.2582(6) 0.3890(6) 0.6387(7) 0.0318(18) Uani 1 1 d U . .
H13 H 0.2510 0.4312 0.6929 0.038 Uiso 1 1 calc R . .
C14 C 0.5000 0.3226(7) 0.2379(10) 0.013(3) Uani 1 2 d SU . .
H14 H 0.5000 0.3269 0.1582 0.016 Uiso 1 2 calc SR . .
C15 C 0.5000 0.3090(11) 0.4716(14) 0.034(4) Uani 1 2 d SU . .
H15 H 0.5000 0.3013 0.5509 0.041 Uiso 1 2 calc SR . .
C16 C 0.2758(5) 0.2609(5) 0.4735(7) 0.0297(18) Uani 1 1 d U . .
H16 H 0.2782 0.2198 0.4169 0.036 Uiso 1 1 calc R . .
C17 C 0.2077(6) 0.2646(5) 0.5489(7) 0.0299(18) Uani 1 1 d U . .
H17 H 0.1664 0.2228 0.5452 0.036 Uiso 1 1 calc R . .
C18 C 0.3241(6) 0.2531(6) 0.1461(8) 0.036(2) Uani 1 1 d U . .
H18 H 0.3605 0.2070 0.1436 0.044 Uiso 1 1 calc R . .
C19 C 0.0000 0.7211(4) 0.8516(9) 0.0196(17) Uani 1 2 d SDU . .
C20 C 0.2564(6) 0.2587(6) 0.0735(8) 0.035(2) Uani 1 1 d U . .
H20 H 0.2491 0.2183 0.0166 0.042 Uiso 1 1 calc R . .
C21 C 0.0000 0.6802(5) 0.9535(9) 0.030(3) Uani 1 2 d SDU . .
H21 H 0.0000 0.7103 1.0221 0.036 Uiso 1 2 calc SR . .
C22 C 0.3289(6) 0.3877(6) 0.5680(8) 0.035(2) Uani 1 1 d U . .
H22 H 0.3687 0.4307 0.5745 0.042 Uiso 1 1 calc R . .
C23 C 0.0000 0.9927(10) 0.9975(15) 0.34(6) Uani 1 2 d SDU . .
H23 H 0.0000 0.9719 1.0722 0.410 Uiso 1 2 calc SR . .
C24 C 0.0000 1.0768(12) 0.9744(14) 0.29(4) Uani 1 2 d SDU . .
H24 H 0.0000 1.1122 1.0379 0.347 Uiso 1 2 calc SR . .
C25 C 0.0000 1.0597(11) 0.7855(15) 0.125(11) Uani 1 2 d SDU . .
H25 H 0.0000 1.0826 0.7119 0.150 Uiso 1 2 calc SR . .
C26 C 0.2145(6) 0.3893(6) 1.1630(8) 0.0332(19) Uani 1 1 d U . .
H26 H 0.1789 0.4358 1.1674 0.040 Uiso 1 1 calc R . .
C27 C 0.0000 0.9727(11) 0.7924(13) 0.118(10) Uani 1 2 d SDU . .
H27 H 0.0000 0.9388 0.7273 0.141 Uiso 1 2 calc SR . .
C28 C 0.2847(5) 0.3857(5) 0.2363(7) 0.0291(18) Uani 1 1 d U . .
H28 H 0.2951 0.4272 0.2906 0.035 Uiso 1 1 calc R . .

loop_
_atom_site_aniso_label
_atom_site_aniso_U_11
_atom_site_aniso_U_22
_atom_site_aniso_U_33
_atom_site_aniso_U_23
_atom_site_aniso_U_13
_atom_site_aniso_U_12
Zn1 0.0053(4) 0.0111(4) 0.0082(4) -0.0016(7) 0.000 0.000
Zn2 0.0057(4) 0.0105(4) 0.0131(5) -0.0011(7) 0.000 0.000
O1 0.018(2) 0.021(2) 0.027(3) -0.004(2) 0.014(2) -0.003(2)
O2 0.024(3) 0.027(3) 0.027(3) 0.002(2) -0.011(2) -0.003(2)
O3 0.027(3) 0.033(3) 0.031(3) 0.004(2) 0.016(2) 0.000(2)
O4 0.024(3) 0.029(3) 0.028(3) 0.001(2) -0.010(2) -0.002(2)
N1 0.006(2) 0.006(2) 0.006(2) 0.002(3) 0.000 0.000
N2 0.060(5) 0.059(5) 0.067(5) 0.001(4) 0.000 0.000
N3 0.031(3) 0.026(3) 0.030(4) -0.001(3) 0.000 0.000
N4 0.083(6) 0.081(6) 0.084(6) 0.001(4) 0.000 0.000
C1 0.044(4) 0.031(4) 0.029(4) 0.008(3) 0.000 0.000
C2 0.016(4) 0.024(4) 0.022(3) 0.006(3) 0.000(3) 0.003(2)
C3 0.015(3) 0.014(3) 0.011(3) 0.002(2) 0.004(3) 0.000(2)
C4 0.005(3) 0.017(3) 0.011(3) 0.000(2) 0.001(2) -0.002(2)
C5 0.007(3) 0.012(3) 0.007(3) -0.002(2) 0.001(2) 0.002(2)
C6 0.004(3) 0.022(3) 0.009(3) 0.000(2) 0.003(2) -0.001(2)
C7 0.015(4) 0.018(4) 0.013(4) -0.001(3) 0.000 0.000
C8 0.016(3) 0.027(3) 0.020(3) -0.003(3) 0.001(3) 0.000(3)
C9 0.023(4) 0.013(4) 0.022(4) 0.000(3) 0.000 0.000
C10 0.020(4) 0.018(4) 0.023(4) 0.004(3) 0.000 0.000
C11 0.013(3) 0.030(3) 0.012(3) 0.006(2) 0.002(3) -0.001(3)
C12 0.014(3) 0.029(3) 0.016(3) 0.004(3) 0.004(3) -0.003(3)
C13 0.032(3) 0.035(3) 0.028(3) -0.001(3) 0.002(3) -0.002(3)
C14 0.008(4) 0.023(4) 0.008(4) -0.001(3) 0.000 0.000
C15 0.034(5) 0.040(5) 0.029(5) 0.002(3) 0.000 0.000
C16 0.028(3) 0.034(3) 0.027(3) 0.002(3) 0.001(3) 0.003(3)
C17 0.027(3) 0.032(3) 0.030(3) 0.000(3) 0.005(3) 0.001(3)
C18 0.034(3) 0.038(3) 0.038(3) -0.004(3) -0.002(3) 0.006(3)
C19 0.014(3) 0.019(3) 0.025(3) 0.000(4) 0.000 0.000
C20 0.036(3) 0.035(3) 0.034(3) -0.002(3) -0.004(3) 0.004(3)
C21 0.026(5) 0.028(4) 0.034(5) -0.007(3) 0.000 0.000
C22 0.034(3) 0.037(3) 0.035(3) -0.002(3) 0.001(3) -0.004(3)
C23 0.34(6) 0.34(6) 0.34(6) 0.000(4) 0.000 0.000
C24 0.29(4) 0.29(4) 0.29(4) 0.000(4) 0.000 0.000
C25 0.130(11) 0.121(11) 0.124(11) 0.000(4) 0.000 0.000
C26 0.038(3) 0.030(3) 0.031(3) 0.007(3) 0.000(3) 0.002(3)
C27 0.122(11) 0.114(11) 0.117(11) -0.005(4) 0.000 0.000
C28 0.028(3) 0.032(3) 0.027(3) -0.004(3) -0.002(3) -0.003(3)

loop_
_atom_type_symbol
_atom_type_description
_atom_type_scat_dispersion_real
_atom_type_scat_dispersion_imag
_atom_type_scat_source
C C 0.0015 0.0009 'International Tables Vol C Tables 4.2.6.8 and 6.1.1.4'
H H 0.0000 0.0000 'International Tables Vol C Tables 4.2.6.8 and 6.1.1.4'
N N 0.0030 0.0019 'International Tables Vol C Tables 4.2.6.8 and 6.1.1.4'
O O 0.0056 0.0036 'International Tables Vol C Tables 4.2.6.8 and 6.1.1.4'
Zn Zn 0.3242 0.9375 'International Tables Vol C Tables 4.2.6.8 and 6.1.1.4'

loop_
_geom_angle_atom_site_label_1
_geom_angle_atom_site_label_2
_geom_angle_atom_site_label_3
_geom_angle
_geom_angle_site_symmetry_1
_geom_angle_site_symmetry_3
_geom_angle_publ_flag
N1 Zn1 O1 100.7(3) . . ?
N1 Zn1 O1 100.7(3) . 4 ?
O1 Zn1 O1 100.1(4) . 4 ?
N1 Zn1 O2 99.8(3) . . ?
O1 Zn1 O2 87.7(3) . . ?
O1 Zn1 O2 156.3(2) 4 . ?
N1 Zn1 O2 99.8(3) . 4 ?
O1 Zn1 O2 156.3(2) . 4 ?
O1 Zn1 O2 87.7(3) 4 4 ?
O2 Zn1 O2 77.2(4) . 4 ?
N1 Zn1 Zn2 179.6(3) . . ?
O1 Zn1 Zn2 79.00(19) . . ?
O1 Zn1 Zn2 79.00(19) 4 . ?
O2 Zn1 Zn2 80.55(19) . . ?
O2 Zn1 Zn2 80.55(19) 4 . ?
N3 Zn2 O3 104.2(3) 1_545 4 ?
N3 Zn2 O3 104.2(3) 1_545 . ?
O3 Zn2 O3 105.7(4) 4 . ?
N3 Zn2 O4 95.0(3) 1_545 . ?
O3 Zn2 O4 153.2(2) 4 . ?
O3 Zn2 O4 87.2(3) . . ?
N3 Zn2 O4 95.0(3) 1_545 4 ?
O3 Zn2 O4 87.2(3) 4 4 ?
O3 Zn2 O4 153.2(2) . 4 ?
O4 Zn2 O4 72.4(4) . 4 ?
N3 Zn2 Zn1 174.5(3) 1_545 . ?
O3 Zn2 Zn1 79.0(2) 4 . ?
O3 Zn2 Zn1 79.0(2) . . ?
O4 Zn2 Zn1 80.56(18) . . ?
O4 Zn2 Zn1 80.56(18) 4 . ?
C5 O1 Zn1 128.8(6) . . ?
C3 O2 Zn1 121.4(6) . . ?
C5 O3 Zn2 126.2(6) . . ?
C3 O4 Zn2 122.1(6) . . ?
C10 N1 C9 117.7(6) . . ?
C10 N1 Zn1 120.2(6) . . ?
C9 N1 Zn1 122.1(6) . . ?
N4 N2 C19 114.0(9) . . ?
C24 N3 C25 112.9(18) . . ?
C24 N3 Zn2 121.9(11) . 1_565 ?
C25 N3 Zn2 125.2(11) . 1_565 ?
N2 N4 C1 112.7(9) . . ?
C27 C1 C23 121.2(16) . . ?
C27 C1 N4 121.6(10) . . ?
C23 C1 N4 117.2(10) . . ?
C26 C2 C3 126.9(9) . . ?
C26 C2 C20 116.2(9) . 1_556 ?
C3 C2 C20 116.8(8) . 1_556 ?
O4 C3 O2 118.9(9) . . ?
O4 C3 C2 121.2(8) . . ?
O2 C3 C2 113.7(7) . . ?
C17 C4 C13 121.5(9) . . ?
C17 C4 C5 123.1(8) . . ?
C13 C4 C5 115.3(7) . . ?
O1 C5 O3 119.8(8) . . ?
O1 C5 C4 121.9(7) . . ?
O3 C5 C4 111.9(6) . . ?
C22 C6 C16 115.2(8) . . ?
C22 C6 C12 125.7(8) . . ?
C16 C6 C12 119.0(8) . . ?
C10 C7 C19 119.7(7) . . ?
C28 C8 C18 123.7(9) . . ?
C28 C8 C11 116.8(9) . . ?
C18 C8 C11 119.1(9) . . ?
N1 C9 C21 121.5(7) . . ?
N1 C10 C7 123.4(7) . . ?
C12 C11 C14 115.6(11) . . ?
C12 C11 C8 122.1(11) . . ?
C14 C11 C8 122.2(9) . . ?
C11 C12 C15 121.6(12) . . ?
C11 C12 C6 123.7(12) . . ?
C15 C12 C6 114.4(9) . . ?
C22 C13 C4 118.3(8) . . ?
C11 C14 C11 126.7(12) 4_655 . ?
C12 C15 C12 118.7(14) 4_655 . ?
C17 C16 C6 118.6(8) . . ?
C4 C17 C16 123.1(9) . . ?
C20 C18 C8 118.7(9) . . ?
C21 C19 C7 118.1(6) . . ?
C21 C19 N2 127.1(7) . . ?
C7 C19 N2 114.8(7) . . ?
C18 C20 C2 120.9(9) . 1_554 ?
C19 C21 C9 119.7(7) . . ?
C13 C22 C6 123.1(8) . . ?
C24 C23 C1 115.3(18) . . ?
N3 C24 C23 128.0(19) . . ?
N3 C25 C27 127.2(19) . . ?
C2 C26 C28 123.5(9) . 1_556 ?
C1 C27 C25 115.4(18) . . ?
C8 C28 C26 116.7(8) . 1_554 ?

loop_
_geom_bond_atom_site_label_1
_geom_bond_atom_site_label_2
_geom_bond_distance
_geom_bond_site_symmetry_2
_geom_bond_publ_flag
Zn1 N1 2.021(5) . ?
Zn1 O1 2.030(5) . ?
Zn1 O1 2.030(5) 4 ?
Zn1 O2 2.081(6) . ?
Zn1 O2 2.081(6) 4 ?
Zn1 Zn2 2.9047(11) . ?
Zn2 N3 1.988(8) 1_545 ?
Zn2 O3 2.007(6) 4 ?
Zn2 O3 2.007(6) . ?
Zn2 O4 2.077(6) . ?
Zn2 O4 2.077(6) 4 ?
O1 C5 1.174(10) . ?
O2 C3 1.339(11) . ?
O3 C5 1.296(10) . ?
O4 C3 1.243(10) . ?
N1 C10 1.331(8) . ?
N1 C9 1.347(8) . ?
N2 N4 1.209(9) . ?
N2 C19 1.447(7) . ?
N3 C24 1.323(10) . ?
N3 C25 1.332(9) . ?
N3 Zn2 1.987(8) 1_565 ?
N4 C1 1.443(9) . ?
C1 C27 1.367(9) . ?
C1 C23 1.395(9) . ?
C2 C26 1.389(14) . ?
C2 C3 1.445(16) . ?
C2 C20 1.459(13) 1_556 ?
C4 C17 1.338(12) . ?
C4 C13 1.386(12) . ?
C4 C5 1.559(14) . ?
C6 C22 1.435(13) . ?
C6 C16 1.461(12) . ?
C6 C12 1.504(14) . ?
C7 C10 1.353(8) . ?
C7 C19 1.390(8) . ?
C8 C28 1.373(13) . ?
C8 C18 1.392(14) . ?
C8 C11 1.510(15) . ?
C9 C21 1.404(8) . ?
C11 C12 1.381(10) . ?
C11 C14 1.393(12) . ?
C12 C15 1.416(14) . ?
C13 C22 1.379(13) . ?
C14 C11 1.393(12) 4_655 ?
C15 C12 1.416(14) 4_655 ?
C16 C17 1.382(12) . ?
C18 C20 1.358(13) . ?
C19 C21 1.352(8) . ?
C20 C2 1.459(13) 1_554 ?
C23 C24 1.367(10) . ?
C25 C27 1.390(10) . ?
C26 C28 1.391(12) 1_556 ?
C28 C26 1.391(12) 1_554 ?

loop_
_platon_squeeze_void_nr
_platon_squeeze_void_average_x
_platon_squeeze_void_average_y
_platon_squeeze_void_average_z
_platon_squeeze_void_volume
_platon_squeeze_void_count_electrons
_platon_squeeze_void_content
1 0.500 0.998 0.029 1393 589 ' '
